data_2210548
loop_
_publ_author_name
'Xu, Hua-Jie'
'Liu, Zhao-Di'
'Sheng, Liang-Quan'

_publ_section_title
;
 <i>trans</i>-Bis{2-[(4-hydroxyphenethylimino)methyl]phenolato}zinc(II)
 monohydrate
;
_journal_coeditor_code CI2168
_journal_issue 10
_journal_name_full 'Acta Crystallographica Section E'
_journal_page_first m2695
_journal_page_last m2697
_journal_paper_doi 10.1107/S1600536806037718
_journal_volume 62
_journal_year 2006
_chemical_formula_iupac '[Zn (C15 H14 N O2)2], H2 O'
_chemical_formula_moiety 'C30 H28 N2 O4 Zn, H2 O1'
_chemical_formula_sum 'C30 H30 N2 O5 Zn'
_chemical_formula_weight 563.93
_chemical_name_systematic
;
trans-Bis{2-[(4-hydroxyphenethylimino)methyl]phenolato}zinc(II) monohydrate
;
_space_group_IT_number 60
_symmetry_cell_setting orthorhombic
_symmetry_space_group_name_Hall '-P 2n 2ab'
_symmetry_space_group_name_H-M 'P b c n'
_atom_sites_solution_hydrogens geom
_atom_sites_solution_primary direct
_atom_sites_solution_secondary difmap
_audit_creation_method SHELXL-97
_cell_angle_alpha 90.00
_cell_angle_beta 90.00
_cell_angle_gamma 90.00
_cell_formula_units_Z 4
_cell_length_a 15.533(3)
_cell_length_b 10.822(2)
_cell_length_c 16.003(3)
_cell_measurement_reflns_used 2050
_cell_measurement_temperature 292(2)
_cell_measurement_theta_max 28.40
_cell_measurement_theta_min 2.42
_cell_volume 2690.1(9)
_computing_cell_refinement 'SAINT (Siemens, 1996)'
_computing_data_collection 'SMART (Siemens, 1996)'
_computing_data_reduction SAINT
_computing_molecular_graphics 'SHELXTL (Sheldrick, 1997b)'
_computing_publication_material SHELXL97
_computing_structure_refinement 'SHELXL97 (Sheldrick, 1997a)'
_computing_structure_solution 'SHELXS97 (Sheldrick, 1997a)'
_diffrn_ambient_temperature 292(2)
_diffrn_measured_fraction_theta_full 0.970
_diffrn_measured_fraction_theta_max 0.970
_diffrn_measurement_device_type 'Bruker SMART CCD area-detector'
_diffrn_measurement_method '\f and \w'
_diffrn_radiation_monochromator graphite
_diffrn_radiation_source 'fine-focus sealed tube'
_diffrn_radiation_type MoK\a
_diffrn_radiation_wavelength 0.71073
_diffrn_reflns_av_R_equivalents 0.0987
_diffrn_reflns_av_sigmaI/netI 0.0618
_diffrn_reflns_limit_h_max 20
_diffrn_reflns_limit_h_min -19
_diffrn_reflns_limit_k_max 14
_diffrn_reflns_limit_k_min -13
_diffrn_reflns_limit_l_max 20
_diffrn_reflns_limit_l_min -20
_diffrn_reflns_number 20847
_diffrn_reflns_theta_full 28.20
_diffrn_reflns_theta_max 27.50
_diffrn_reflns_theta_min 2.29
_diffrn_standards_number 0
_exptl_absorpt_coefficient_mu 0.955
_exptl_absorpt_correction_T_max 0.8859
_exptl_absorpt_correction_T_min 0.7248
_exptl_absorpt_correction_type multi-scan
_exptl_absorpt_process_details '(SADABS; Sheldrick, 1996)'
_exptl_crystal_colour colourless
_exptl_crystal_density_diffrn 1.392
_exptl_crystal_density_method 'not measured'
_exptl_crystal_description Block
_exptl_crystal_F_000 1176
_exptl_crystal_size_max 0.36
_exptl_crystal_size_mid 0.20
_exptl_crystal_size_min 0.13
_refine_diff_density_max 0.756
_refine_diff_density_min -0.637
_refine_ls_extinction_method none
_refine_ls_goodness_of_fit_ref 0.919
_refine_ls_hydrogen_treatment mixed
_refine_ls_matrix_type full
_refine_ls_number_parameters 178
_refine_ls_number_reflns 3221
_refine_ls_number_restraints 2
_refine_ls_restrained_S_all 0.919
_refine_ls_R_factor_all 0.0963
_refine_ls_R_factor_gt 0.0539
_refine_ls_shift/su_max 0.001
_refine_ls_shift/su_mean 0.000
_refine_ls_structure_factor_coef Fsqd
_refine_ls_weighting_details 'calc w=1/[\s^2^(Fo^2^)+(0.0907P)^2^] where P=(Fo^2^+2Fc^2^)/3'
_refine_ls_weighting_scheme calc
_refine_ls_wR_factor_gt 0.1420
_refine_ls_wR_factor_ref 0.1611
_reflns_number_gt 1811
_reflns_number_total 3221
_reflns_threshold_expression I>2\s(I)
_cod_data_source_file ci2168.cif
_cod_data_source_block I
_cod_original_cell_volume 2690.0(9)
_cod_database_code 2210548
_cod_database_fobs_code 2210548

loop_
_symmetry_equiv_pos_as_xyz
'x, y, z'
'-x+1/2, -y+1/2, z+1/2'
'-x, y, -z+1/2'
'x+1/2, -y+1/2, -z'
'-x, -y, -z'
'x-1/2, y-1/2, -z-1/2'
'x, -y, z-1/2'
'-x-1/2, y-1/2, z'

loop_
_atom_site_type_symbol
_atom_site_label
_atom_site_fract_x
_atom_site_fract_y
_atom_site_fract_z
_atom_site_U_iso_or_equiv
_atom_site_adp_type
_atom_site_calc_flag
_atom_site_refinement_flags
_atom_site_occupancy
Zn Zn1 0.5000 1.0000 0.5000 0.0456(2) Uani d S 1
O O1 0.52543(16) 0.9324(2) 0.39273(13) 0.0572(6) Uani d . 1
O O2 0.1222(2) 0.7593(3) 0.23503(15) 0.0870(9) Uani d . 1
H H2 0.0870 0.7059 0.2475 0.131 Uiso calc R 1
N N1 0.40886(16) 0.8716(3) 0.51648(15) 0.0459(6) Uani d . 1
C C1 0.4771(2) 0.7255(3) 0.4225(2) 0.0481(8) Uani d . 1
C C2 0.5300(2) 0.8115(3) 0.38004(19) 0.0486(8) Uani d . 1
C C3 0.5881(2) 0.7670(4) 0.3198(2) 0.0652(10) Uani d . 1
H H3 0.6211 0.8224 0.2891 0.078 Uiso calc R 1
C C4 0.5965(3) 0.6419(5) 0.3060(2) 0.0784(12) Uani d . 1
H H4 0.6372 0.6139 0.2678 0.094 Uiso calc R 1
C C5 0.5450(3) 0.5562(4) 0.3483(3) 0.0809(13) Uani d . 1
H H5 0.5513 0.4719 0.3387 0.097 Uiso calc R 1
C C6 0.4855(2) 0.5986(4) 0.4040(3) 0.0627(10) Uani d . 1
H H6 0.4494 0.5424 0.4306 0.075 Uiso calc R 1
C C7 0.4133(2) 0.7648(3) 0.48168(19) 0.0486(8) Uani d . 1
H H7 0.3712 0.7075 0.4962 0.058 Uiso calc R 1
C C8 0.3323(2) 0.8978(3) 0.56894(19) 0.0568(9) Uani d . 1
H H8A 0.3503 0.9366 0.6207 0.068 Uiso calc R 1
H H8B 0.3035 0.8209 0.5827 0.068 Uiso calc R 1
C C9 0.2702(2) 0.9829(3) 0.5228(2) 0.0572(9) Uani d . 1
H H9A 0.2246 1.0074 0.5607 0.069 Uiso calc R 1
H H9B 0.3007 1.0570 0.5060 0.069 Uiso calc R 1
C C10 0.23038(19) 0.9234(3) 0.44608(18) 0.0480(7) Uani d . 1
C C11 0.1666(2) 0.8358(3) 0.4544(2) 0.0525(8) Uani d . 1
H H11 0.1482 0.8138 0.5076 0.063 Uiso calc R 1
C C12 0.1294(2) 0.7796(3) 0.3858(2) 0.0550(8) Uani d . 1
H H12 0.0861 0.7212 0.3932 0.066 Uiso calc R 1
C C13 0.1562(2) 0.8098(3) 0.3065(2) 0.0575(9) Uani d . 1
C C14 0.2202(2) 0.8968(4) 0.2968(2) 0.0686(10) Uani d . 1
H H14 0.2389 0.9181 0.2435 0.082 Uiso calc R 1
C C15 0.2573(2) 0.9535(4) 0.3672(2) 0.0624(9) Uani d . 1
H H15 0.3006 1.0120 0.3601 0.075 Uiso calc R 1
O O1W 0.0000 0.5735(3) 0.2500 0.0642(10) Uani d SD 1
H H1WA 0.011(2) 0.5279(18) 0.2094(8) 0.059(12) Uiso d D 1

loop_
_atom_site_aniso_label
_atom_site_aniso_U_11
_atom_site_aniso_U_22
_atom_site_aniso_U_33
_atom_site_aniso_U_12
_atom_site_aniso_U_13
_atom_site_aniso_U_23
Zn1 0.0458(3) 0.0532(4) 0.0378(3) -0.0092(2) -0.0017(2) 0.0055(2)
O1 0.0749(15) 0.0584(16) 0.0382(12) -0.0178(13) 0.0072(11) -0.0001(11)
O2 0.100(2) 0.101(2) 0.0603(17) -0.0127(18) -0.0017(15) -0.0134(14)
N1 0.0398(14) 0.0572(17) 0.0407(14) -0.0087(12) -0.0022(11) 0.0079(12)
C1 0.0435(17) 0.0506(19) 0.0501(18) -0.0044(14) -0.0125(14) 0.0025(15)
C2 0.0475(17) 0.058(2) 0.0400(17) -0.0044(15) -0.0100(14) 0.0000(15)
C3 0.059(2) 0.085(3) 0.052(2) -0.0102(19) -0.0009(18) -0.0096(19)
C4 0.068(3) 0.107(4) 0.060(2) 0.019(2) -0.009(2) -0.021(2)
C5 0.087(3) 0.065(3) 0.091(3) 0.019(3) -0.032(3) -0.018(2)
C6 0.064(2) 0.057(2) 0.067(2) -0.0013(17) -0.0168(19) 0.0006(18)
C7 0.0426(17) 0.054(2) 0.0496(18) -0.0100(15) -0.0100(14) 0.0125(15)
C8 0.0437(18) 0.078(2) 0.0483(18) -0.0151(16) 0.0015(15) 0.0053(16)
C9 0.047(2) 0.060(2) 0.064(2) -0.0015(15) 0.0044(17) -0.0028(16)
C10 0.0361(16) 0.0549(19) 0.0531(19) 0.0046(14) 0.0012(14) 0.0033(16)
C11 0.0487(18) 0.059(2) 0.0494(19) -0.0009(16) 0.0103(15) 0.0042(16)
C12 0.0553(19) 0.052(2) 0.058(2) -0.0069(16) 0.0064(16) -0.0020(16)
C13 0.057(2) 0.062(2) 0.054(2) 0.0064(17) -0.0007(16) -0.0063(17)
C14 0.059(2) 0.092(3) 0.056(2) 0.003(2) 0.0096(18) 0.014(2)
C15 0.0449(19) 0.078(2) 0.064(2) -0.0066(18) 0.0055(17) 0.013(2)
O1W 0.103(3) 0.048(2) 0.041(2) 0.000 -0.0026(19) 0.000

loop_
_atom_type_symbol
_atom_type_description
_atom_type_scat_dispersion_real
_atom_type_scat_dispersion_imag
_atom_type_scat_source
C C 0.0033 0.0000 'International Tables Vol C Tables 4.2.6.8 and 6.1.1.4'
H H 0.0000 0.0000 'International Tables Vol C Tables 4.2.6.8 and 6.1.1.4'
N N 0.0061 0.0000 'International Tables Vol C Tables 4.2.6.8 and 6.1.1.4'
O O 0.0106 0.0000 'International Tables Vol C Tables 4.2.6.8 and 6.1.1.4'
Zn Zn 0.2839 0.0000 'International Tables Vol C Tables 4.2.6.8 and 6.1.1.4'

loop_
_geom_angle_atom_site_label_1
_geom_angle_atom_site_label_2
_geom_angle_atom_site_label_3
_geom_angle_site_symmetry_1
_geom_angle_site_symmetry_3
_geom_angle
_geom_angle_publ_flag
O1 Zn1 O1 5_676 . 180 y
O1 Zn1 N1 5_676 5_676 89.93(10) ?
O1 Zn1 N1 . 5_676 90.07(10) y
O1 Zn1 N1 5_676 . 90.07(10) ?
O1 Zn1 N1 . . 89.93(10) y
N1 Zn1 N1 5_676 . 180 y
C2 O1 Zn1 . . 121.83(19) ?
C13 O2 H2 . . 109.5 ?
C7 N1 C8 . . 117.4(3) ?
C7 N1 Zn1 . . 122.0(2) ?
C8 N1 Zn1 . . 120.6(2) ?
C6 C1 C2 . . 119.1(3) ?
C6 C1 C7 . . 119.3(3) ?
C2 C1 C7 . . 121.6(3) ?
O1 C2 C3 . . 118.5(3) ?
O1 C2 C1 . . 123.0(3) ?
C3 C2 C1 . . 118.5(3) ?
C4 C3 C2 . . 120.5(4) ?
C4 C3 H3 . . 119.8 ?
C2 C3 H3 . . 119.8 ?
C3 C4 C5 . . 121.3(4) ?
C3 C4 H4 . . 119.3 ?
C5 C4 H4 . . 119.3 ?
C6 C5 C4 . . 118.7(4) ?
C6 C5 H5 . . 120.6 ?
C4 C5 H5 . . 120.6 ?
C5 C6 C1 . . 121.8(4) ?
C5 C6 H6 . . 119.1 ?
C1 C6 H6 . . 119.1 ?
N1 C7 C1 . . 126.1(3) ?
N1 C7 H7 . . 117.0 ?
C1 C7 H7 . . 117.0 ?
N1 C8 C9 . . 110.4(3) ?
N1 C8 H8A . . 109.6 ?
C9 C8 H8A . . 109.6 ?
N1 C8 H8B . . 109.6 ?
C9 C8 H8B . . 109.6 ?
H8A C8 H8B . . 108.1 ?
C10 C9 C8 . . 113.2(3) ?
C10 C9 H9A . . 108.9 ?
C8 C9 H9A . . 108.9 ?
C10 C9 H9B . . 108.9 ?
C8 C9 H9B . . 108.9 ?
H9A C9 H9B . . 107.8 ?
C15 C10 C11 . . 118.2(3) ?
C15 C10 C9 . . 121.3(3) ?
C11 C10 C9 . . 120.4(3) ?
C10 C11 C12 . . 121.8(3) ?
C10 C11 H11 . . 119.1 ?
C12 C11 H11 . . 119.1 ?
C13 C12 C11 . . 120.1(3) ?
C13 C12 H12 . . 119.9 ?
C11 C12 H12 . . 119.9 ?
C12 C13 O2 . . 123.9(3) ?
C12 C13 C14 . . 119.0(3) ?
O2 C13 C14 . . 117.1(3) ?
C13 C14 C15 . . 120.3(3) ?
C13 C14 H14 . . 119.9 ?
C15 C14 H14 . . 119.9 ?
C10 C15 C14 . . 120.6(3) ?
C10 C15 H15 . . 119.7 ?
C14 C15 H15 . . 119.7 ?

loop_
_geom_bond_atom_site_label_1
_geom_bond_atom_site_label_2
_geom_bond_site_symmetry_2
_geom_bond_distance
_geom_bond_publ_flag
Zn1 O1 5_676 1.907(2) ?
Zn1 O1 . 1.907(2) y
Zn1 N1 5_676 2.001(3) ?
Zn1 N1 . 2.001(3) y
O1 C2 . 1.326(4) ?
O2 C13 . 1.374(4) ?
O2 H2 . 0.82 ?
N1 C7 . 1.285(4) ?
N1 C8 . 1.483(4) ?
C1 C6 . 1.411(5) ?
C1 C2 . 1.414(5) ?
C1 C7 . 1.436(5) ?
C2 C3 . 1.406(5) ?
C3 C4 . 1.378(6) ?
C3 H3 . 0.93 ?
C4 C5 . 1.400(6) ?
C4 H4 . 0.93 ?
C5 C6 . 1.364(6) ?
C5 H5 . 0.93 ?
C6 H6 . 0.93 ?
C7 H7 . 0.93 ?
C8 C9 . 1.524(5) ?
C8 H8A . 0.97 ?
C8 H8B . 0.97 ?
C9 C10 . 1.518(5) ?
C9 H9A . 0.97 ?
C9 H9B . 0.97 ?
C10 C15 . 1.369(4) ?
C10 C11 . 1.378(4) ?
C11 C12 . 1.382(4) ?
C11 H11 . 0.93 ?
C12 C13 . 1.374(4) ?
C12 H12 . 0.93 ?
C13 C14 . 1.378(5) ?
C14 C15 . 1.406(5) ?
C14 H14 . 0.93 ?
C15 H15 . 0.93 ?
O1W H1WA . 0.835(9) ?

loop_
_geom_hbond_atom_site_label_D
_geom_hbond_atom_site_label_H
_geom_hbond_atom_site_label_A
_geom_hbond_site_symmetry_A
_geom_hbond_distance_DH
_geom_hbond_distance_HA
_geom_hbond_distance_DA
_geom_hbond_angle_DHA
O2 H2 O1W . 0.82 1.97 2.776(4) 167
O1W H1WA O1 6_556 0.840(10) 1.95(2) 2.776(3) 173(3)

loop_
_geom_torsion_atom_site_label_1
_geom_torsion_atom_site_label_2
_geom_torsion_atom_site_label_3
_geom_torsion_atom_site_label_4
_geom_torsion_site_symmetry_1
_geom_torsion
N1 Zn1 O1 C2 5_676 137.5(2)
N1 Zn1 O1 C2 . -42.5(2)
O1 Zn1 N1 C7 5_676 -151.5(2)
O1 Zn1 N1 C7 . 28.5(2)
O1 Zn1 N1 C8 5_676 29.4(2)
O1 Zn1 N1 C8 . -150.6(2)
Zn1 O1 C2 C3 . -147.5(2)
Zn1 O1 C2 C1 . 34.5(4)
C6 C1 C2 O1 . 179.0(3)
C7 C1 C2 O1 . 1.2(4)
C6 C1 C2 C3 . 1.0(4)
C7 C1 C2 C3 . -176.8(3)
O1 C2 C3 C4 . 178.4(3)
C1 C2 C3 C4 . -3.5(5)
C2 C3 C4 C5 . 3.0(6)
C3 C4 C5 C6 . 0.2(6)
C4 C5 C6 C1 . -2.8(6)
C2 C1 C6 C5 . 2.1(5)
C7 C1 C6 C5 . -179.9(3)
C8 N1 C7 C1 . 173.5(3)
Zn1 N1 C7 C1 . -5.5(4)
C6 C1 C7 N1 . 165.8(3)
C2 C1 C7 N1 . -16.4(5)
C7 N1 C8 C9 . -104.4(3)
Zn1 N1 C8 C9 . 74.7(3)
N1 C8 C9 C10 . 66.1(4)
C8 C9 C10 C15 . -104.1(4)
C8 C9 C10 C11 . 74.8(4)
C15 C10 C11 C12 . -0.7(5)
C9 C10 C11 C12 . -179.7(3)
C10 C11 C12 C13 . 0.5(5)
C11 C12 C13 O2 . -179.5(3)
C11 C12 C13 C14 . -0.2(5)
C12 C13 C14 C15 . 0.0(5)
O2 C13 C14 C15 . 179.3(3)
C11 C10 C15 C14 . 0.5(5)
C9 C10 C15 C14 . 179.5(3)
C13 C14 C15 C10 . -0.1(6)
